data_4302058
loop_
_publ_author_name
'Olena V. Zenkina'
'Leonid E. Konstantinovski'
'Linda J. W. Shimon'
'Yael Diskin-Posner'
'Mark A. Iron'
'Milko E. van der Boom'

_publ_section_title
;
Long-Range Through-Bond Heteronuclear Communication in Platinum Complexes
;
_journal_name_full 'Inorganic Chemistry'
_journal_page_first 4021
_journal_page_last 4030
_journal_paper_doi 10.1021/ic801940h
_journal_volume 48
_journal_year 2009
_chemical_formula_moiety 'C26 H40 F3 N P2 Pt'
_chemical_formula_sum 'C26 H40 F3 N P2 Pt'
_chemical_formula_weight 680.62
_chemical_name_systematic
; 
 ? 
;
_space_group_IT_number 14
_symmetry_cell_setting monoclinic
_symmetry_space_group_name_Hall '-P 2ybc'
_symmetry_space_group_name_H-M 'P 1 21/c 1'
_atom_sites_solution_hydrogens geom
_atom_sites_solution_primary direct
_atom_sites_solution_secondary difmap
_audit_creation_method SHELXL-97
_cell_angle_alpha 90.00
_cell_angle_beta 95.54(3)
_cell_angle_gamma 90.00
_cell_formula_units_Z 4
_cell_length_a 8.9210(18)
_cell_length_b 11.495(2)
_cell_length_c 27.546(6)
_cell_measurement_reflns_used 20118
_cell_measurement_temperature 120(2)
_cell_measurement_theta_max 27.48
_cell_measurement_theta_min 1.00
_cell_volume 2811.6(10)
_computing_cell_refinement HKL
_computing_data_collection 'Collect package (BrukerNonius)'
_computing_data_reduction HKL
_computing_structure_refinement 'SHELXL-97 (Sheldrick, 1997)'
_computing_structure_solution 'SHELXS-97 (Sheldrick, 1990)'
_diffrn_ambient_temperature 120(2)
_diffrn_measured_fraction_theta_full 0.982
_diffrn_measured_fraction_theta_max 0.982
_diffrn_measurement_device_type 'Nonius KappaCCD'
_diffrn_measurement_method 'phi and omega scans'
_diffrn_radiation_monochromator graphite
_diffrn_radiation_source 'fine-focus sealed tube'
_diffrn_radiation_type MoK\a
_diffrn_radiation_wavelength 0.71073
_diffrn_reflns_av_R_equivalents 0.0630
_diffrn_reflns_av_sigmaI/netI 0.0652
_diffrn_reflns_limit_h_max 11
_diffrn_reflns_limit_h_min -11
_diffrn_reflns_limit_k_max 14
_diffrn_reflns_limit_k_min 0
_diffrn_reflns_limit_l_max 35
_diffrn_reflns_limit_l_min 0
_diffrn_reflns_number 17459
_diffrn_reflns_theta_full 27.47
_diffrn_reflns_theta_max 27.47
_diffrn_reflns_theta_min 1.49
_exptl_absorpt_coefficient_mu 5.138
_exptl_absorpt_correction_T_max 0.5961
_exptl_absorpt_correction_T_min 0.2214
_exptl_absorpt_correction_type empirical
_exptl_absorpt_process_details 'SHELXL-97 (Sheldrick, 1997)'
_exptl_crystal_colour colourless
_exptl_crystal_density_diffrn 1.608
_exptl_crystal_density_method 'not measured'
_exptl_crystal_description Needle
_exptl_crystal_F_000 1352
_exptl_crystal_size_max 0.40
_exptl_crystal_size_mid 0.10
_exptl_crystal_size_min 0.10
_refine_diff_density_max 1.858
_refine_diff_density_min -1.182
_refine_diff_density_rms 0.182
_refine_ls_extinction_method none
_refine_ls_goodness_of_fit_ref 1.042
_refine_ls_hydrogen_treatment mixed
_refine_ls_matrix_type full
_refine_ls_number_parameters 305
_refine_ls_number_reflns 6324
_refine_ls_number_restraints 0
_refine_ls_restrained_S_all 1.042
_refine_ls_R_factor_all 0.0636
_refine_ls_R_factor_gt 0.0414
_refine_ls_shift/su_max 0.001
_refine_ls_shift/su_mean 0.000
_refine_ls_structure_factor_coef Fsqd
_refine_ls_weighting_details 'calc w=1/[\s^2^(Fo^2^)+(0.0398P)^2^+0.0000P] where P=(Fo^2^+2Fc^2^)/3'
_refine_ls_weighting_scheme calc
_refine_ls_wR_factor_gt 0.0822
_refine_ls_wR_factor_ref 0.0881
_reflns_number_gt 4793
_reflns_number_total 6324
_reflns_threshold_expression >2sigma(I)
_cod_data_source_file ic801940h_si_002.cif
_cod_data_source_block v19a
_cod_depositor_comments
;
The following automatic conversions were performed:
'_symmetry_cell_setting' value 'Monoclinic' changed to 'monoclinic'
according to '/home/saulius/struct/CIF-dictionaries/cif_core.dic'
dictionary named 'cif_core.dic' version 2.4.1 from 2010-06-29.

Automatic conversion script
Id: cif_fix_enum 1527 2010-12-29 10:47:43Z saulius 
;
_cod_original_sg_symbol_H-M P2(1)/c
_cod_database_code 4302058

loop_
_symmetry_equiv_pos_as_xyz
'x, y, z'
'-x, y+1/2, -z+1/2'
'-x, -y, -z'
'x, -y-1/2, z-1/2'

loop_
_atom_site_label
_atom_site_type_symbol
_atom_site_fract_x
_atom_site_fract_y
_atom_site_fract_z
_atom_site_U_iso_or_equiv
_atom_site_adp_type
_atom_site_occupancy
_atom_site_symmetry_multiplicity
_atom_site_calc_flag
_atom_site_refinement_flags
_atom_site_disorder_assembly
_atom_site_disorder_group
Pt1 Pt 0.33372(2) 0.828653(15) 0.365343(7) 0.01703(8) Uani 1 1 d . . .
P2 P 0.55023(14) 0.92544(10) 0.35490(5) 0.0174(3) Uani 1 1 d . . .
P3 P 0.40446(15) 0.64534(11) 0.38754(5) 0.0180(3) Uani 1 1 d . . .
N12 N 0.1101(5) 1.0554(4) 0.19997(17) 0.0342(12) Uani 1 1 d . . .
F2 F -0.1968(5) 0.7691(5) 0.56649(15) 0.0904(17) Uani 1 1 d . A .
F1A F 0.0397(12) 0.7145(16) 0.5902(3) 0.042(4) Uiso 0.45(3) 1 d P A 1
F3A F -0.0810(10) 0.5956(6) 0.5643(3) 0.0351(18) Uiso 0.50 1 d P A 1
F3C F -0.003(4) 0.606(3) 0.5764(13) 0.039 Uiso 0.10 1 d P A 1
F1B F 0.0156(10) 0.7620(13) 0.5934(3) 0.039(3) Uiso 0.55(3) 1 d P A 2
F3B F -0.1555(11) 0.6141(7) 0.5570(3) 0.033(2) Uiso 0.40 1 d P A 2
C1 C 0.0498(5) 0.7959(4) 0.41304(18) 0.0171(11) Uani 1 1 d . . .
C2 C -0.0256(6) 0.6918(4) 0.42045(18) 0.0184(11) Uiso 1 1 d . . .
H2 H -0.0493 0.6394 0.3942 0.022 Uiso 1 1 calc R . .
C3 C -0.0659(6) 0.6656(4) 0.46755(19) 0.0216(11) Uani 1 1 d . . .
H3 H -0.1176 0.5950 0.4726 0.026 Uiso 1 1 calc R . .
C4 C -0.0317(6) 0.7408(4) 0.50678(18) 0.0222(12) Uani 1 1 d . A .
C5 C 0.0431(6) 0.8449(4) 0.49917(19) 0.0205(11) Uani 1 1 d . . .
H5 H 0.0663 0.8970 0.5256 0.025 Uiso 1 1 calc R . .
C6 C 0.0834(6) 0.8726(4) 0.45353(18) 0.0208(11) Uani 1 1 d . . .
H6 H 0.1343 0.9438 0.4489 0.025 Uiso 1 1 calc R . .
C7 C 0.0966(5) 0.8222(4) 0.36476(18) 0.0149(10) Uani 1 1 d . . .
H7 H 0.055(6) 0.774(5) 0.337(2) 0.033(15) Uiso 1 1 d . . .
C8 C 0.1417(5) 0.9387(4) 0.34945(19) 0.0227(12) Uani 1 1 d . . .
H8 H 0.1304 1.0023 0.3736 0.027 Uiso 1 1 calc R . .
C9 C 0.1258(5) 0.9751(4) 0.29819(18) 0.0215(11) Uani 1 1 d . . .
C10 C 0.1184(6) 1.0925(4) 0.2858(2) 0.0251(12) Uani 1 1 d . . .
H10 H 0.1171 1.1493 0.3108 0.030 Uiso 1 1 calc R . .
C11 C 0.1130(6) 1.1275(5) 0.2379(2) 0.0331(14) Uani 1 1 d . . .
H11 H 0.1111 1.2087 0.2315 0.040 Uiso 1 1 calc R . .
C13 C 0.1159(6) 0.9421(5) 0.2117(2) 0.0354(14) Uani 1 1 d . . .
H13 H 0.1149 0.8875 0.1857 0.043 Uiso 1 1 calc R . .
C14 C 0.1231(6) 0.8991(5) 0.25827(18) 0.0250(12) Uani 1 1 d . . .
H14 H 0.1263 0.8175 0.2635 0.030 Uiso 1 1 calc R . .
C21 C 0.6831(6) 0.9432(4) 0.40940(17) 0.0207(11) Uani 1 1 d . . .
H21A H 0.7149 0.8656 0.4221 0.025 Uiso 1 1 calc R . .
H21B H 0.7739 0.9846 0.4005 0.025 Uiso 1 1 calc R . .
C22 C 0.5231(6) 1.0749(4) 0.33263(19) 0.0225(11) Uani 1 1 d . . .
H22A H 0.4697 1.0718 0.2995 0.027 Uiso 1 1 calc R . .
H22B H 0.4563 1.1154 0.3538 0.027 Uiso 1 1 calc R . .
C23 C 0.6638(6) 0.8601(4) 0.31031(18) 0.0219(12) Uani 1 1 d . . .
H23A H 0.7354 0.9187 0.2999 0.026 Uiso 1 1 calc R . .
H23B H 0.7230 0.7948 0.3257 0.026 Uiso 1 1 calc R . .
C24 C 0.6138(6) 1.0111(5) 0.4490(2) 0.0331(14) Uani 1 1 d . . .
H24A H 0.6020 1.0927 0.4392 0.050 Uiso 1 1 calc R . .
H24B H 0.6797 1.0060 0.4795 0.050 Uiso 1 1 calc R . .
H24C H 0.5150 0.9782 0.4538 0.050 Uiso 1 1 calc R . .
C25 C 0.6667(6) 1.1491(4) 0.3304(2) 0.0302(13) Uani 1 1 d . . .
H25A H 0.7169 1.1588 0.3634 0.045 Uiso 1 1 calc R . .
H25B H 0.6392 1.2255 0.3166 0.045 Uiso 1 1 calc R . .
H25C H 0.7351 1.1099 0.3099 0.045 Uiso 1 1 calc R . .
C26 C 0.5654(6) 0.8151(5) 0.2654(2) 0.0292(13) Uani 1 1 d . . .
H26A H 0.5017 0.7514 0.2751 0.044 Uiso 1 1 calc R . .
H26B H 0.6300 0.7869 0.2411 0.044 Uiso 1 1 calc R . .
H26C H 0.5016 0.8784 0.2514 0.044 Uiso 1 1 calc R . .
C31 C 0.2875(6) 0.5324(4) 0.35697(18) 0.0251(13) Uani 1 1 d . . .
H31A H 0.3292 0.4551 0.3667 0.030 Uiso 1 1 calc R . .
H31B H 0.1845 0.5374 0.3674 0.030 Uiso 1 1 calc R . .
C32 C 0.3862(6) 0.6160(4) 0.45203(18) 0.0225(12) Uani 1 1 d . . .
H32A H 0.2798 0.6263 0.4585 0.027 Uiso 1 1 calc R . .
H32B H 0.4147 0.5343 0.4594 0.027 Uiso 1 1 calc R . .
C33 C 0.5960(5) 0.5964(4) 0.37898(18) 0.0214(11) Uani 1 1 d . . .
H33A H 0.6087 0.6008 0.3437 0.026 Uiso 1 1 calc R . .
H33B H 0.6676 0.6525 0.3958 0.026 Uiso 1 1 calc R . .
C34 C 0.2799(6) 0.5451(4) 0.3003(2) 0.0302(13) Uani 1 1 d . . .
H34A H 0.2427 0.6228 0.2908 0.045 Uiso 1 1 calc R . .
H34B H 0.2116 0.4862 0.2849 0.045 Uiso 1 1 calc R . .
H34C H 0.3807 0.5342 0.2897 0.045 Uiso 1 1 calc R . .
C35 C 0.4849(7) 0.6963(5) 0.4854(2) 0.0336(14) Uani 1 1 d . . .
H35A H 0.5912 0.6799 0.4819 0.050 Uiso 1 1 calc R . .
H35B H 0.4646 0.6833 0.5193 0.050 Uiso 1 1 calc R . .
H35C H 0.4626 0.7774 0.4764 0.050 Uiso 1 1 calc R . .
C36 C 0.6427(6) 0.4735(4) 0.3968(2) 0.0338(14) Uani 1 1 d . . .
H36A H 0.6343 0.4677 0.4319 0.051 Uiso 1 1 calc R . .
H36B H 0.7471 0.4587 0.3903 0.051 Uiso 1 1 calc R . .
H36C H 0.5765 0.4159 0.3795 0.051 Uiso 1 1 calc R . .
C40 C -0.0761(6) 0.7122(5) 0.5557(2) 0.0290(13) Uani 1 1 d . . .

loop_
_atom_site_aniso_label
_atom_site_aniso_U_11
_atom_site_aniso_U_22
_atom_site_aniso_U_33
_atom_site_aniso_U_23
_atom_site_aniso_U_13
_atom_site_aniso_U_12
Pt1 0.01555(11) 0.01810(11) 0.01754(12) 0.00092(8) 0.00218(8) -0.00020(8)
P2 0.0151(7) 0.0188(6) 0.0184(7) 0.0015(6) 0.0017(5) -0.0008(5)
P3 0.0167(7) 0.0190(6) 0.0188(7) 0.0002(5) 0.0046(5) 0.0004(5)
N12 0.025(3) 0.049(3) 0.029(3) 0.019(3) 0.004(2) 0.006(2)
F2 0.064(3) 0.169(5) 0.043(3) 0.028(3) 0.034(2) 0.047(3)
C1 0.014(3) 0.019(2) 0.018(3) 0.000(2) 0.001(2) 0.0049(19)
C3 0.016(3) 0.019(2) 0.030(3) 0.001(2) 0.003(2) -0.004(2)
C4 0.024(3) 0.021(3) 0.022(3) 0.004(2) 0.005(2) 0.001(2)
C5 0.021(3) 0.022(3) 0.018(3) 0.000(2) 0.000(2) 0.002(2)
C6 0.023(3) 0.018(2) 0.021(3) 0.001(2) 0.000(2) -0.001(2)
C7 0.013(2) 0.016(2) 0.017(3) -0.002(2) 0.004(2) 0.0003(19)
C8 0.017(3) 0.023(3) 0.028(3) 0.008(2) -0.001(2) 0.001(2)
C9 0.015(3) 0.030(3) 0.019(3) 0.007(2) 0.004(2) 0.002(2)
C10 0.018(3) 0.029(3) 0.028(3) 0.008(3) 0.004(2) 0.005(2)
C11 0.021(3) 0.032(3) 0.046(4) 0.016(3) 0.000(3) 0.004(2)
C13 0.029(3) 0.055(4) 0.022(3) 0.003(3) 0.001(3) 0.005(3)
C14 0.022(3) 0.031(3) 0.022(3) 0.006(2) 0.006(2) 0.004(2)
C21 0.019(3) 0.021(2) 0.022(3) 0.004(2) 0.001(2) 0.000(2)
C22 0.021(3) 0.027(3) 0.019(3) 0.004(2) -0.001(2) -0.001(2)
C23 0.021(3) 0.024(3) 0.021(3) 0.002(2) 0.008(2) -0.003(2)
C24 0.030(3) 0.045(3) 0.025(3) -0.012(3) 0.006(2) -0.011(3)
C25 0.030(3) 0.022(3) 0.038(4) 0.012(3) -0.002(3) -0.006(2)
C26 0.025(3) 0.040(3) 0.023(3) -0.005(3) 0.010(2) -0.009(2)
C31 0.039(3) 0.018(3) 0.022(3) -0.010(2) 0.021(2) -0.017(2)
C32 0.027(3) 0.021(3) 0.020(3) 0.005(2) 0.009(2) 0.006(2)
C33 0.019(3) 0.026(3) 0.019(3) 0.003(2) 0.004(2) 0.004(2)
C34 0.030(3) 0.025(3) 0.037(3) -0.016(3) 0.012(3) -0.008(2)
C35 0.043(4) 0.036(3) 0.021(3) 0.001(3) -0.001(3) -0.001(3)
C36 0.036(4) 0.023(3) 0.044(4) 0.000(3) 0.014(3) 0.007(2)
C40 0.027(3) 0.038(3) 0.022(3) -0.002(3) 0.004(2) -0.013(3)

loop_
_atom_type_symbol
_atom_type_description
_atom_type_scat_dispersion_real
_atom_type_scat_dispersion_imag
_atom_type_scat_source
C C 0.0033 0.0016 'International Tables Vol C Tables 4.2.6.8 and 6.1.1.4'
H H 0.0000 0.0000 'International Tables Vol C Tables 4.2.6.8 and 6.1.1.4'
N N 0.0061 0.0033 'International Tables Vol C Tables 4.2.6.8 and 6.1.1.4'
F F 0.0171 0.0103 'International Tables Vol C Tables 4.2.6.8 and 6.1.1.4'
P P 0.1023 0.0942 'International Tables Vol C Tables 4.2.6.8 and 6.1.1.4'
Pt Pt -1.7033 8.3905 'International Tables Vol C Tables 4.2.6.8 and 6.1.1.4'

loop_
_geom_angle_atom_site_label_1
_geom_angle_atom_site_label_2
_geom_angle_atom_site_label_3
_geom_angle
_geom_angle_site_symmetry_1
_geom_angle_site_symmetry_3
_geom_angle_publ_flag
C7 Pt1 C8 40.47(17) . . ?
C7 Pt1 P3 102.81(12) . . ?
C8 Pt1 P3 143.24(13) . . ?
C7 Pt1 P2 151.43(12) . . ?
C8 Pt1 P2 110.97(13) . . ?
P3 Pt1 P2 105.76(5) . . ?
C23 P2 C22 102.9(2) . . ?
C23 P2 C21 103.9(2) . . ?
C22 P2 C21 102.9(2) . . ?
C23 P2 Pt1 114.67(17) . . ?
C22 P2 Pt1 114.54(17) . . ?
C21 P2 Pt1 116.21(16) . . ?
C31 P3 C32 102.5(2) . . ?
C31 P3 C33 102.8(2) . . ?
C32 P3 C33 103.8(2) . . ?
C31 P3 Pt1 113.9(2) . . ?
C32 P3 Pt1 112.60(16) . . ?
C33 P3 Pt1 119.25(16) . . ?
C11 N12 C13 114.7(5) . . ?
C40 F1A F3C 66.7(17) . . ?
F3C F3A C40 83(3) . . ?
F3A F3C F1A 120(4) . . ?
F3A F3C C40 67(3) . . ?
F1A F3C C40 56.3(14) . . ?
C2 C1 C6 118.8(5) . . ?
C2 C1 C7 119.5(4) . . ?
C6 C1 C7 121.6(4) . . ?
C1 C2 C3 119.1(4) . . ?
C1 C2 H2 120.5 . . ?
C3 C2 H2 120.5 . . ?
C4 C3 C2 121.6(4) . . ?
C4 C3 H3 119.2 . . ?
C2 C3 H3 119.2 . . ?
C3 C4 C5 119.2(5) . . ?
C3 C4 C40 120.7(4) . . ?
C5 C4 C40 120.1(5) . . ?
C6 C5 C4 120.4(5) . . ?
C6 C5 H5 119.8 . . ?
C4 C5 H5 119.8 . . ?
C5 C6 C1 121.0(5) . . ?
C5 C6 H6 119.5 . . ?
C1 C6 H6 119.5 . . ?
C1 C7 C8 123.9(4) . . ?
C1 C7 Pt1 111.9(3) . . ?
C8 C7 Pt1 70.7(3) . . ?
C1 C7 H7 118(3) . . ?
C8 C7 H7 113(3) . . ?
Pt1 C7 H7 109(3) . . ?
C9 C8 C7 122.1(5) . . ?
C9 C8 Pt1 111.5(3) . . ?
C7 C8 Pt1 68.9(3) . . ?
C9 C8 H8 115.2 . . ?
C7 C8 H8 115.2 . . ?
Pt1 C8 H8 115.2 . . ?
C10 C9 C14 114.5(5) . . ?
C10 C9 C8 120.6(5) . . ?
C14 C9 C8 124.8(4) . . ?
C11 C10 C9 120.9(5) . . ?
C11 C10 H10 119.5 . . ?
C9 C10 H10 119.5 . . ?
N12 C11 C10 124.6(5) . . ?
N12 C11 H11 117.7 . . ?
C10 C11 H11 117.7 . . ?
N12 C13 C14 124.9(6) . . ?
N12 C13 H13 117.6 . . ?
C14 C13 H13 117.6 . . ?
C13 C14 C9 120.4(5) . . ?
C13 C14 H14 119.8 . . ?
C9 C14 H14 119.8 . . ?
C24 C21 P2 111.7(4) . . ?
C24 C21 H21A 109.3 . . ?
P2 C21 H21A 109.3 . . ?
C24 C21 H21B 109.3 . . ?
P2 C21 H21B 109.3 . . ?
H21A C21 H21B 107.9 . . ?
C25 C22 P2 116.6(4) . . ?
C25 C22 H22A 108.1 . . ?
P2 C22 H22A 108.1 . . ?
C25 C22 H22B 108.1 . . ?
P2 C22 H22B 108.1 . . ?
H22A C22 H22B 107.3 . . ?
C26 C23 P2 111.6(4) . . ?
C26 C23 H23A 109.3 . . ?
P2 C23 H23A 109.3 . . ?
C26 C23 H23B 109.3 . . ?
P2 C23 H23B 109.3 . . ?
H23A C23 H23B 108.0 . . ?
C21 C24 H24A 109.5 . . ?
C21 C24 H24B 109.5 . . ?
H24A C24 H24B 109.5 . . ?
C21 C24 H24C 109.5 . . ?
H24A C24 H24C 109.5 . . ?
H24B C24 H24C 109.5 . . ?
C22 C25 H25A 109.5 . . ?
C22 C25 H25B 109.5 . . ?
H25A C25 H25B 109.5 . . ?
C22 C25 H25C 109.5 . . ?
H25A C25 H25C 109.5 . . ?
H25B C25 H25C 109.5 . . ?
C23 C26 H26A 109.5 . . ?
C23 C26 H26B 109.5 . . ?
H26A C26 H26B 109.5 . . ?
C23 C26 H26C 109.5 . . ?
H26A C26 H26C 109.5 . . ?
H26B C26 H26C 109.5 . . ?
C34 C31 P3 111.3(3) . . ?
C34 C31 H31A 109.4 . . ?
P3 C31 H31A 109.4 . . ?
C34 C31 H31B 109.4 . . ?
P3 C31 H31B 109.4 . . ?
H31A C31 H31B 108.0 . . ?
C35 C32 P3 111.9(4) . . ?
C35 C32 H32A 109.2 . . ?
P3 C32 H32A 109.2 . . ?
C35 C32 H32B 109.2 . . ?
P3 C32 H32B 109.2 . . ?
H32A C32 H32B 107.9 . . ?
C36 C33 P3 117.8(4) . . ?
C36 C33 H33A 107.9 . . ?
P3 C33 H33A 107.9 . . ?
C36 C33 H33B 107.9 . . ?
P3 C33 H33B 107.9 . . ?
H33A C33 H33B 107.2 . . ?
C31 C34 H34A 109.5 . . ?
C31 C34 H34B 109.5 . . ?
H34A C34 H34B 109.5 . . ?
C31 C34 H34C 109.5 . . ?
H34A C34 H34C 109.5 . . ?
H34B C34 H34C 109.5 . . ?
C32 C35 H35A 109.5 . . ?
C32 C35 H35B 109.5 . . ?
H35A C35 H35B 109.5 . . ?
C32 C35 H35C 109.5 . . ?
H35A C35 H35C 109.5 . . ?
H35B C35 H35C 109.5 . . ?
C33 C36 H36A 109.5 . . ?
C33 C36 H36B 109.5 . . ?
H36A C36 H36B 109.5 . . ?
C33 C36 H36C 109.5 . . ?
H36A C36 H36C 109.5 . . ?
H36B C36 H36C 109.5 . . ?
F2 C40 F3B 88.0(6) . . ?
F2 C40 F1A 114.9(9) . . ?
F3B C40 F1A 111.9(8) . . ?
F2 C40 F3A 114.1(6) . . ?
F1A C40 F3A 86.0(9) . . ?
F2 C40 F1B 93.5(7) . . ?
F3B C40 F1B 127.3(7) . . ?
F3A C40 F1B 107.6(7) . . ?
F2 C40 F3C 131.7(14) . . ?
F3B C40 F3C 60.4(15) . . ?
F1A C40 F3C 57.1(17) . . ?
F1B C40 F3C 81.0(16) . . ?
F2 C40 C4 113.2(5) . . ?
F3B C40 C4 113.8(5) . . ?
F1A C40 C4 112.8(6) . . ?
F3A C40 C4 113.2(5) . . ?
F1B C40 C4 113.7(5) . . ?
F3C C40 C4 112.9(14) . . ?

loop_
_geom_bond_atom_site_label_1
_geom_bond_atom_site_label_2
_geom_bond_distance
_geom_bond_site_symmetry_2
_geom_bond_publ_flag
Pt1 C7 2.116(5) . ?
Pt1 C8 2.140(5) . ?
Pt1 P3 2.2667(13) . ?
Pt1 P2 2.2712(13) . ?
P2 C23 1.827(5) . ?
P2 C22 1.832(5) . ?
P2 C21 1.833(5) . ?
P3 C31 1.820(5) . ?
P3 C32 1.830(5) . ?
P3 C33 1.836(5) . ?
N12 C11 1.332(7) . ?
N12 C13 1.342(7) . ?
F2 C40 1.318(7) . ?
F1A C40 1.335(10) . ?
F1A F3C 1.35(4) . ?
F3A F3C 0.75(4) . ?
F3A C40 1.363(9) . ?
F3C C40 1.47(3) . ?
F1B C40 1.383(10) . ?
F3B C40 1.334(9) . ?
C1 C2 1.397(6) . ?
C1 C6 1.431(7) . ?
C1 C7 1.463(7) . ?
C2 C3 1.412(7) . ?
C2 H2 0.9500 . ?
C3 C4 1.395(7) . ?
C3 H3 0.9500 . ?
C4 C5 1.396(6) . ?
C4 C40 1.477(7) . ?
C5 C6 1.378(7) . ?
C5 H5 0.9500 . ?
C6 H6 0.9500 . ?
C7 C8 1.472(6) . ?
C7 H7 0.98(5) . ?
C8 C9 1.466(7) . ?
C8 H8 1.0000 . ?
C9 C10 1.392(7) . ?
C9 C14 1.403(7) . ?
C10 C11 1.376(8) . ?
C10 H10 0.9500 . ?
C11 H11 0.9500 . ?
C13 C14 1.371(7) . ?
C13 H13 0.9500 . ?
C14 H14 0.9500 . ?
C21 C24 1.520(7) . ?
C21 H21A 0.9900 . ?
C21 H21B 0.9900 . ?
C22 C25 1.545(7) . ?
C22 H22A 0.9900 . ?
C22 H22B 0.9900 . ?
C23 C26 1.536(7) . ?
C23 H23A 0.9900 . ?
C23 H23B 0.9900 . ?
C24 H24A 0.9800 . ?
C24 H24B 0.9800 . ?
C24 H24C 0.9800 . ?
C25 H25A 0.9800 . ?
C25 H25B 0.9800 . ?
C25 H25C 0.9800 . ?
C26 H26A 0.9800 . ?
C26 H26B 0.9800 . ?
C26 H26C 0.9800 . ?
C31 C34 1.561(7) . ?
C31 H31A 0.9900 . ?
C31 H31B 0.9900 . ?
C32 C35 1.521(7) . ?
C32 H32A 0.9900 . ?
C32 H32B 0.9900 . ?
C33 C36 1.540(7) . ?
C33 H33A 0.9900 . ?
C33 H33B 0.9900 . ?
C34 H34A 0.9800 . ?
C34 H34B 0.9800 . ?
C34 H34C 0.9800 . ?
C35 H35A 0.9800 . ?
C35 H35B 0.9800 . ?
C35 H35C 0.9800 . ?
C36 H36A 0.9800 . ?
C36 H36B 0.9800 . ?
C36 H36C 0.9800 . ?

loop_
_geom_torsion_atom_site_label_1
_geom_torsion_atom_site_label_2
_geom_torsion_atom_site_label_3
_geom_torsion_atom_site_label_4
_geom_torsion
_geom_torsion_site_symmetry_1
_geom_torsion_site_symmetry_2
_geom_torsion_site_symmetry_3
_geom_torsion_site_symmetry_4
_geom_torsion_publ_flag
C7 Pt1 P2 C23 -122.4(3) . . . . ?
C8 Pt1 P2 C23 -121.3(2) . . . . ?
P3 Pt1 P2 C23 57.3(2) . . . . ?
C7 Pt1 P2 C22 -3.7(4) . . . . ?
C8 Pt1 P2 C22 -2.6(2) . . . . ?
P3 Pt1 P2 C22 176.07(19) . . . . ?
C7 Pt1 P2 C21 116.2(3) . . . . ?
C8 Pt1 P2 C21 117.4(2) . . . . ?
P3 Pt1 P2 C21 -63.99(18) . . . . ?
C7 Pt1 P3 C31 43.5(2) . . . . ?
C8 Pt1 P3 C31 41.5(3) . . . . ?
P2 Pt1 P3 C31 -136.40(17) . . . . ?
C7 Pt1 P3 C32 -72.8(2) . . . . ?
C8 Pt1 P3 C32 -74.8(3) . . . . ?
P2 Pt1 P3 C32 107.35(19) . . . . ?
C7 Pt1 P3 C33 165.2(2) . . . . ?
C8 Pt1 P3 C33 163.2(3) . . . . ?
P2 Pt1 P3 C33 -14.7(2) . . . . ?
C40 F3A F3C F1A 19(3) . . . . ?
C40 F1A F3C F3A -22(4) . . . . ?
C6 C1 C2 C3 -0.1(7) . . . . ?
C7 C1 C2 C3 178.0(4) . . . . ?
C1 C2 C3 C4 -0.3(7) . . . . ?
C2 C3 C4 C5 0.6(8) . . . . ?
C2 C3 C4 C40 179.4(5) . . . . ?
C3 C4 C5 C6 -0.5(7) . . . . ?
C40 C4 C5 C6 -179.3(5) . . . . ?
C4 C5 C6 C1 0.1(8) . . . . ?
C2 C1 C6 C5 0.2(7) . . . . ?
C7 C1 C6 C5 -177.8(5) . . . . ?
C2 C1 C7 C8 164.3(5) . . . . ?
C6 C1 C7 C8 -17.7(7) . . . . ?
C2 C1 C7 Pt1 -114.9(4) . . . . ?
C6 C1 C7 Pt1 63.1(5) . . . . ?
C8 Pt1 C7 C1 -119.8(5) . . . . ?
P3 Pt1 C7 C1 62.1(3) . . . . ?
P2 Pt1 C7 C1 -118.1(3) . . . . ?
P3 Pt1 C7 C8 -178.1(3) . . . . ?
P2 Pt1 C7 C8 1.6(5) . . . . ?
C1 C7 C8 C9 -153.3(5) . . . . ?
Pt1 C7 C8 C9 102.8(4) . . . . ?
C1 C7 C8 Pt1 103.9(5) . . . . ?
C7 Pt1 C8 C9 -117.4(5) . . . . ?
P3 Pt1 C8 C9 -114.4(3) . . . . ?
P2 Pt1 C8 C9 63.4(4) . . . . ?
P3 Pt1 C8 C7 3.0(4) . . . . ?
P2 Pt1 C8 C7 -179.2(2) . . . . ?
C7 C8 C9 C10 157.5(5) . . . . ?
Pt1 C8 C9 C10 -124.6(4) . . . . ?
C7 C8 C9 C14 -25.2(7) . . . . ?
Pt1 C8 C9 C14 52.6(6) . . . . ?
C14 C9 C10 C11 -1.6(7) . . . . ?
C8 C9 C10 C11 175.9(5) . . . . ?
C13 N12 C11 C10 -1.2(8) . . . . ?
C9 C10 C11 N12 1.9(8) . . . . ?
C11 N12 C13 C14 0.4(8) . . . . ?
N12 C13 C14 C9 -0.4(9) . . . . ?
C10 C9 C14 C13 0.9(7) . . . . ?
C8 C9 C14 C13 -176.5(5) . . . . ?
C23 P2 C21 C24 172.7(4) . . . . ?
C22 P2 C21 C24 65.7(4) . . . . ?
Pt1 P2 C21 C24 -60.3(4) . . . . ?
C23 P2 C22 C25 -61.6(4) . . . . ?
C21 P2 C22 C25 46.2(4) . . . . ?
Pt1 P2 C22 C25 173.3(3) . . . . ?
C22 P2 C23 C26 -84.7(4) . . . . ?
C21 P2 C23 C26 168.2(4) . . . . ?
Pt1 P2 C23 C26 40.3(4) . . . . ?
C32 P3 C31 C34 177.0(4) . . . . ?
C33 P3 C31 C34 -75.4(4) . . . . ?
Pt1 P3 C31 C34 55.1(4) . . . . ?
C31 P3 C32 C35 176.1(4) . . . . ?
C33 P3 C32 C35 69.3(4) . . . . ?
Pt1 P3 C32 C35 -61.0(4) . . . . ?
C31 P3 C33 C36 -55.8(5) . . . . ?
C32 P3 C33 C36 50.7(5) . . . . ?
Pt1 P3 C33 C36 177.0(3) . . . . ?
F3C F1A C40 F2 125.0(17) . . . . ?
F3C F1A C40 F3B 26.6(17) . . . . ?
F3C F1A C40 F3A 10.2(17) . . . . ?
F3C F1A C40 F1B 159(2) . . . . ?
F3C F1A C40 C4 -103.3(16) . . . . ?
F3C F3A C40 F2 -133(3) . . . . ?
F3C F3A C40 F3B -166(3) . . . . ?
F3C F3A C40 F1A -17(3) . . . . ?
F3C F3A C40 F1B -30(3) . . . . ?
F3C F3A C40 C4 96(3) . . . . ?
F3A F3C C40 F2 64(3) . . . . ?
F1A F3C C40 F2 -95.5(18) . . . . ?
F3A F3C C40 F3B 8.1(19) . . . . ?
F1A F3C C40 F3B -151.5(17) . . . . ?
F3A F3C C40 F1A 160(3) . . . . ?
F1A F3C C40 F3A -160(3) . . . . ?
F3A F3C C40 F1B 151(3) . . . . ?
F1A F3C C40 F1B -8.9(9) . . . . ?
F3A F3C C40 C4 -97(3) . . . . ?
F1A F3C C40 C4 103.2(12) . . . . ?
C3 C4 C40 F2 -101.7(6) . . . . ?
C5 C4 C40 F2 77.2(7) . . . . ?
C3 C4 C40 F3B -3.2(9) . . . . ?
C5 C4 C40 F3B 175.7(6) . . . . ?
C3 C4 C40 F1A 125.7(10) . . . . ?
C5 C4 C40 F1A -55.4(11) . . . . ?
C3 C4 C40 F3A 30.1(8) . . . . ?
C5 C4 C40 F3A -151.1(6) . . . . ?
C3 C4 C40 F1B 153.3(8) . . . . ?
C5 C4 C40 F1B -27.9(10) . . . . ?
C3 C4 C40 F3C 63.3(18) . . . . ?
C5 C4 C40 F3C -117.9(18) . . . . ?
